data_4085677
loop_
_publ_author_name
'Gualco, Pauline'
'Mallet-Ladeira, Sonia'
'Kameo, Hajime'
'Nakazawa, Hiroshi'
'Mercy, Maxime'
'Maron, Laurent'
'Amgoune, Abderrahmane'
'Bourissou, Didier'

_publ_section_title
;
 Coordination of a Triphosphine--Silane to Gold: Formation of a Trigonal
 Pyramidal Complex Featuring Au+\\rightarrow Si Interaction
;
_journal_issue 8
_journal_name_full Organometallics
_journal_page_first 1449
_journal_paper_doi 10.1021/om501154d
_journal_volume 34
_journal_year 2015
_chemical_compound_source 'synthesis as described'
_chemical_formula_moiety 'C36 H54 Au F P3 Si, Cl'
_chemical_formula_sum 'C36 H54 Au Cl F P3 Si'
_chemical_formula_weight 859.21
_chemical_name_systematic
;
 ?
;
_space_group_IT_number 148
_symmetry_cell_setting trigonal
_symmetry_Int_Tables_number 148
_symmetry_space_group_name_Hall '-R 3'
_symmetry_space_group_name_H-M 'R -3 :H'
_atom_sites_solution_hydrogens geom
_atom_sites_solution_primary direct
_atom_sites_solution_secondary difmap
_cell_angle_alpha 90
_cell_angle_beta 90
_cell_angle_gamma 120
_cell_formula_units_Z 6
_cell_length_a 11.8818(4)
_cell_length_b 11.8818(4)
_cell_length_c 49.134(3)
_cell_measurement_reflns_used 6208
_cell_measurement_temperature 193
_cell_measurement_theta_max 33.02
_cell_measurement_theta_min 5.95
_cell_measurement_wavelength 0.71073
_cell_volume 6007.3(5)
_computing_cell_refinement 'APEX2 and SAINT'
_computing_data_collection APEX2
_computing_data_reduction SAINT
_computing_molecular_graphics 'Ortep-3 for Windows (Farrugia, 1997)'
_computing_publication_material 'WinGX publication routines (Farrugia, 1999)'
_computing_structure_refinement 'SHELXL-97 (Sheldrick, 2008)'
_computing_structure_solution 'SHELXS-97 (Sheldrick, 2008)'
_diffrn_ambient_temperature 193
_diffrn_measured_fraction_theta_full 0.983
_diffrn_measured_fraction_theta_max 0.983
_diffrn_measurement_device_type 'CCD area detector'
_diffrn_measurement_method 'phi and omega scans'
_diffrn_radiation_monochromator graphite
_diffrn_radiation_probe x-ray
_diffrn_radiation_source 'fine-focus sealed tube'
_diffrn_radiation_type MoK\a
_diffrn_radiation_wavelength 0.71073
_diffrn_reflns_av_R_equivalents 0.0575
_diffrn_reflns_av_unetI/netI 0.0387
_diffrn_reflns_limit_h_max 13
_diffrn_reflns_limit_h_min -14
_diffrn_reflns_limit_k_max 14
_diffrn_reflns_limit_k_min -14
_diffrn_reflns_limit_l_max 59
_diffrn_reflns_limit_l_min -43
_diffrn_reflns_number 11104
_diffrn_reflns_theta_full 25.35
_diffrn_reflns_theta_max 25.35
_diffrn_reflns_theta_min 5.95
_exptl_absorpt_coefficient_mu 3.917
_exptl_absorpt_correction_T_max 0.791
_exptl_absorpt_correction_T_min 0.621
_exptl_absorpt_correction_type multi-scan
_exptl_absorpt_process_details 'SADABS (Bruker-AXS)'
_exptl_crystal_colour colourless
_exptl_crystal_density_diffrn 1.425
_exptl_crystal_density_method 'not measured'
_exptl_crystal_description block
_exptl_crystal_F_000 2604
_exptl_crystal_size_max 0.2
_exptl_crystal_size_mid 0.1
_exptl_crystal_size_min 0.06
_platon_squeeze_details
;
;
_refine_diff_density_max 1.747
_refine_diff_density_min -2.133
_refine_diff_density_rms 0.147
_refine_ls_extinction_method none
_refine_ls_goodness_of_fit_ref 1.077
_refine_ls_hydrogen_treatment constr
_refine_ls_matrix_type full
_refine_ls_number_parameters 134
_refine_ls_number_reflns 2414
_refine_ls_number_restraints 0
_refine_ls_restrained_S_all 1.077
_refine_ls_R_factor_all 0.04
_refine_ls_R_factor_gt 0.0371
_refine_ls_shift/su_max 0
_refine_ls_shift/su_mean 0
_refine_ls_structure_factor_coef Fsqd
_refine_ls_weighting_details 'calc w=1/[\s^2^(Fo^2^)+(0.0445P)^2^+32.4179P] where P=(Fo^2^+2Fc^2^)/3'
_refine_ls_weighting_scheme calc
_refine_ls_wR_factor_gt 0.081
_refine_ls_wR_factor_ref 0.0823
_reflns_number_gt 2260
_reflns_number_total 2414
_reflns_threshold_expression >2/sigma(I)
_cod_data_source_file om501154d_si_002.cif
_cod_data_source_block 3
_cod_depositor_comments 'Adding full bibliography for 4085676--4085677.cif.'
_cod_original_sg_symbol_H-M R-3
_cod_database_code 4085677

loop_
_symmetry_equiv_pos_as_xyz
'x, y, z'
'-y, x-y, z'
'-x+y, -x, z'
'x+2/3, y+1/3, z+1/3'
'-y+2/3, x-y+1/3, z+1/3'
'-x+y+2/3, -x+1/3, z+1/3'
'x+1/3, y+2/3, z+2/3'
'-y+1/3, x-y+2/3, z+2/3'
'-x+y+1/3, -x+2/3, z+2/3'
'-x, -y, -z'
'y, -x+y, -z'
'x-y, x, -z'
'-x+2/3, -y+1/3, -z+1/3'
'y+2/3, -x+y+1/3, -z+1/3'
'x-y+2/3, x+1/3, -z+1/3'
'-x+1/3, -y+2/3, -z+2/3'
'y+1/3, -x+y+2/3, -z+2/3'
'x-y+1/3, x+2/3, -z+2/3'

loop_
_atom_site_label
_atom_site_type_symbol
_atom_site_fract_x
_atom_site_fract_y
_atom_site_fract_z
_atom_site_U_iso_or_equiv
_atom_site_adp_type
_atom_site_occupancy
_atom_site_symmetry_multiplicity
_atom_site_calc_flag
_atom_site_refinement_flags
Cl1 Cl 0.3333 0.6667 0.05827(8) 0.0649(9) Uani 1 3 d S
Au1 Au 0 0 0.075290(6) 0.01960(13) Uani 1 3 d S
P2 P 0.04159(10) -0.17557(10) 0.07879(2) 0.0214(3) Uani 1 1 d .
Si1 Si 0 0 0.13574(4) 0.0209(4) Uani 1 3 d S
C1 C 0.1189(4) -0.0633(4) 0.13139(9) 0.0223(9) Uani 1 1 d .
F1 F 0 0 0.16894(9) 0.0278(10) Uani 1 3 d S
C6 C 0.1348(4) -0.1371(4) 0.11010(9) 0.0221(9) Uani 1 1 d .
C2 C 0.2040(4) -0.0287(4) 0.15357(10) 0.0274(10) Uani 1 1 d .
H2 H 0.1959 0.0192 0.1676 0.033 Uiso 1 1 calc R
C5 C 0.2305(4) -0.1734(4) 0.11281(10) 0.0278(10) Uani 1 1 d .
H5 H 0.2388 -0.2235 0.0993 0.033 Uiso 1 1 calc R
C4 C 0.3123(4) -0.1360(5) 0.13515(11) 0.0315(11) Uani 1 1 d .
H4 H 0.3755 -0.1601 0.1365 0.038 Uiso 1 1 calc R
C7 C 0.1475(4) -0.1717(4) 0.05094(9) 0.0255(10) Uani 1 1 d .
H7 H 0.1753 -0.2348 0.0551 0.031 Uiso 1 1 calc R
C3 C 0.2997(4) -0.0627(5) 0.15546(10) 0.0308(11) Uani 1 1 d .
H3 H 0.3554 -0.0361 0.1704 0.037 Uiso 1 1 calc R
C10 C -0.0829(4) -0.3513(4) 0.08132(10) 0.0261(10) Uani 1 1 d .
H10 H -0.138 -0.373 0.0651 0.031 Uiso 1 1 calc R
C8 C 0.2693(5) -0.0373(5) 0.04775(11) 0.0341(11) Uani 1 1 d .
H8A H 0.3244 -0.0411 0.0339 0.051 Uiso 1 1 calc R
H8B H 0.3156 -0.0117 0.0647 0.051 Uiso 1 1 calc R
H8C H 0.2442 0.025 0.0426 0.051 Uiso 1 1 calc R
C9 C 0.0698(5) -0.2128(5) 0.02443(11) 0.0394(12) Uani 1 1 d .
H9A H 0.0445 -0.1502 0.0197 0.059 Uiso 1 1 calc R
H9B H -0.0064 -0.2964 0.0268 0.059 Uiso 1 1 calc R
H9C H 0.1225 -0.2175 0.0102 0.059 Uiso 1 1 calc R
C11 C -0.0245(6) -0.4416(5) 0.08135(15) 0.0485(16) Uani 1 1 d .
H11A H 0.0339 -0.4202 0.0965 0.073 Uiso 1 1 calc R
H11B H 0.0222 -0.4305 0.0647 0.073 Uiso 1 1 calc R
H11C H -0.0931 -0.5303 0.0829 0.073 Uiso 1 1 calc R
C12 C -0.1710(5) -0.3802(5) 0.10590(11) 0.0357(12) Uani 1 1 d .
H12A H -0.2321 -0.4717 0.1067 0.054 Uiso 1 1 calc R
H12B H -0.217 -0.3332 0.1043 0.054 Uiso 1 1 calc R
H12C H -0.1194 -0.3539 0.1222 0.054 Uiso 1 1 calc R

loop_
_atom_site_aniso_label
_atom_site_aniso_U_11
_atom_site_aniso_U_22
_atom_site_aniso_U_33
_atom_site_aniso_U_23
_atom_site_aniso_U_13
_atom_site_aniso_U_12
Cl1 0.0296(7) 0.0296(7) 0.135(3) 0 0 0.0148(3)
Au1 0.01893(13) 0.01893(13) 0.0209(2) 0 0 0.00947(7)
P2 0.0219(5) 0.0204(5) 0.0230(6) -0.0014(5) -0.0012(5) 0.0114(4)
Si1 0.0220(6) 0.0220(6) 0.0186(11) 0 0 0.0110(3)
C1 0.0195(19) 0.021(2) 0.025(2) 0.0047(18) 0.0011(19) 0.0089(17)
F1 0.0321(14) 0.0321(14) 0.019(2) 0 0 0.0161(7)
C6 0.023(2) 0.020(2) 0.022(2) 0.0031(18) -0.0005(18) 0.0090(17)
C2 0.027(2) 0.026(2) 0.027(3) -0.003(2) -0.003(2) 0.0116(19)
C5 0.025(2) 0.028(2) 0.033(3) 0.003(2) 0.003(2) 0.0156(19)
C4 0.024(2) 0.036(3) 0.040(3) 0.004(2) -0.004(2) 0.019(2)
C7 0.031(2) 0.033(2) 0.019(2) -0.002(2) -0.0003(19) 0.021(2)
C3 0.024(2) 0.033(2) 0.031(3) 0.002(2) -0.007(2) 0.011(2)
C10 0.030(2) 0.020(2) 0.028(3) 0.0002(19) -0.003(2) 0.0119(18)
C8 0.030(2) 0.037(3) 0.033(3) 0.004(2) 0.006(2) 0.016(2)
C9 0.042(3) 0.047(3) 0.023(3) -0.005(2) -0.002(2) 0.018(2)
C11 0.044(3) 0.025(2) 0.083(5) 0.007(3) 0.011(3) 0.022(2)
C12 0.034(3) 0.028(2) 0.040(3) 0.004(2) 0.004(2) 0.011(2)

loop_
_atom_type_symbol
_atom_type_description
_atom_type_scat_dispersion_real
_atom_type_scat_dispersion_imag
_atom_type_scat_source
C C 0.0033 0.0016 'International Tables Vol C Tables 4.2.6.8 and 6.1.1.4'
H H 0 0 'International Tables Vol C Tables 4.2.6.8 and 6.1.1.4'
F F 0.0171 0.0103 'International Tables Vol C Tables 4.2.6.8 and 6.1.1.4'
Si Si 0.0817 0.0704 'International Tables Vol C Tables 4.2.6.8 and 6.1.1.4'
P P 0.1023 0.0942 'International Tables Vol C Tables 4.2.6.8 and 6.1.1.4'
Cl Cl 0.1484 0.1585 'International Tables Vol C Tables 4.2.6.8 and 6.1.1.4'
Au Au -2.0133 8.8022 'International Tables Vol C Tables 4.2.6.8 and 6.1.1.4'

loop_
_geom_angle_atom_site_label_1
_geom_angle_atom_site_label_2
_geom_angle_atom_site_label_3
_geom_angle
_geom_angle_site_symmetry_1
_geom_angle_site_symmetry_3
P2 Au1 P2 119.483(7) 2 3
P2 Au1 P2 119.482(8) 2 .
P2 Au1 P2 119.482(7) 3 .
P2 Au1 Si1 85.85(3) 2 .
P2 Au1 Si1 85.85(3) 3 .
P2 Au1 Si1 85.85(3) . .
C6 P2 C7 107.4(2) . .
C6 P2 C10 105.5(2) . .
C7 P2 C10 103.1(2) . .
C6 P2 Au1 102.04(14) . .
C7 P2 Au1 111.29(15) . .
C10 P2 Au1 126.24(14) . .
F1 Si1 C1 96.42(15) . 2
F1 Si1 C1 96.42(15) . 3
C1 Si1 C1 118.77(6) 2 3
F1 Si1 C1 96.42(15) . .
C1 Si1 C1 118.77(6) 2 .
C1 Si1 C1 118.77(6) 3 .
F1 Si1 Au1 180 . .
C1 Si1 Au1 83.58(15) 2 .
C1 Si1 Au1 83.58(15) 3 .
C1 Si1 Au1 83.58(15) . .
C2 C1 C6 116.7(4) . .
C2 C1 Si1 111.3(3) . .
C6 C1 Si1 132.0(3) . .
C5 C6 C1 119.4(4) . .
C5 C6 P2 119.1(4) . .
C1 C6 P2 121.4(3) . .
C3 C2 C1 122.9(4) . .
C3 C2 H2 118.6 . .
C1 C2 H2 118.6 . .
C4 C5 C6 121.4(5) . .
C4 C5 H5 119.3 . .
C6 C5 H5 119.3 . .
C3 C4 C5 119.7(4) . .
C3 C4 H4 120.1 . .
C5 C4 H4 120.1 . .
C9 C7 C8 110.5(4) . .
C9 C7 P2 109.2(3) . .
C8 C7 P2 112.2(3) . .
C9 C7 H7 108.3 . .
C8 C7 H7 108.3 . .
P2 C7 H7 108.3 . .
C4 C3 C2 119.9(4) . .
C4 C3 H3 120.1 . .
C2 C3 H3 120.1 . .
C12 C10 C11 109.9(4) . .
C12 C10 P2 112.1(3) . .
C11 C10 P2 113.5(3) . .
C12 C10 H10 107 . .
C11 C10 H10 107 . .
P2 C10 H10 107 . .
C7 C8 H8A 109.5 . .
C7 C8 H8B 109.5 . .
H8A C8 H8B 109.5 . .
C7 C8 H8C 109.5 . .
H8A C8 H8C 109.5 . .
H8B C8 H8C 109.5 . .
C7 C9 H9A 109.5 . .
C7 C9 H9B 109.5 . .
H9A C9 H9B 109.5 . .
C7 C9 H9C 109.5 . .
H9A C9 H9C 109.5 . .
H9B C9 H9C 109.5 . .
C10 C11 H11A 109.5 . .
C10 C11 H11B 109.5 . .
H11A C11 H11B 109.5 . .
C10 C11 H11C 109.5 . .
H11A C11 H11C 109.5 . .
H11B C11 H11C 109.5 . .
C10 C12 H12A 109.5 . .
C10 C12 H12B 109.5 . .
H12A C12 H12B 109.5 . .
C10 C12 H12C 109.5 . .
H12A C12 H12C 109.5 . .
H12B C12 H12C 109.5 . .

loop_
_geom_bond_atom_site_label_1
_geom_bond_atom_site_label_2
_geom_bond_distance
_geom_bond_site_symmetry_2
Au1 P2 2.3783(10) 2
Au1 P2 2.3783(10) 3
Au1 P2 2.3783(10) .
Au1 Si1 2.970(2) .
P2 C6 1.816(5) .
P2 C7 1.844(5) .
P2 C10 1.864(4) .
Si1 F1 1.631(5) .
Si1 C1 1.915(4) 2
Si1 C1 1.915(4) 3
Si1 C1 1.915(4) .
C1 C2 1.401(6) .
C1 C6 1.437(6) .
C6 C5 1.409(6) .
C2 C3 1.388(6) .
C2 H2 0.93 .
C5 C4 1.384(7) .
C5 H5 0.93 .
C4 C3 1.381(7) .
C4 H4 0.93 .
C7 C9 1.529(7) .
C7 C8 1.536(7) .
C7 H7 0.98 .
C3 H3 0.93 .
C10 C12 1.521(7) .
C10 C11 1.541(6) .
C10 H10 0.98 .
C8 H8A 0.96 .
C8 H8B 0.96 .
C8 H8C 0.96 .
C9 H9A 0.96 .
C9 H9B 0.96 .
C9 H9C 0.96 .
C11 H11A 0.96 .
C11 H11B 0.96 .
C11 H11C 0.96 .
C12 H12A 0.96 .
C12 H12B 0.96 .
C12 H12C 0.96 .

loop_
_platon_squeeze_void_nr
_platon_squeeze_void_average_x
_platon_squeeze_void_average_y
_platon_squeeze_void_average_z
_platon_squeeze_void_volume
_platon_squeeze_void_count_electrons
_platon_squeeze_void_content
1 -0.015 0.493 0.000 254 28 ' '
2 -0.027 -0.009 0.333 258 28 ' '
3 -0.074 0.822 0.667 258 28 ' '
